data_4304720
loop_
_publ_author_name
'Pabitra Baran Chatterjee'
'Debdas Mandal'
'Anandalok Audhya'
'Ki-Young Choi'
'Akira Endo'
'Muktimoy Chaudhury'

_publ_section_title
;
Reporting a New Class of Divanadium(V) Compounds Connected by an
Unsupported Hydroxo Bridge
;
_journal_name_full 'Inorganic Chemistry'
_journal_page_first 3709
_journal_page_last 3718
_journal_paper_doi 10.1021/ic702286h
_journal_volume 47
_journal_year 2008
_chemical_formula_sum 'C40 H45 F6 N4 O9 P V2'
_chemical_formula_weight 972.65
_chemical_name_systematic
;
 ?
;
_space_group_IT_number 14
_symmetry_cell_setting monoclinic
_symmetry_space_group_name_Hall '-P 2ybc'
_symmetry_space_group_name_H-M 'P 1 21/c 1'
_atom_sites_solution_hydrogens geom
_atom_sites_solution_primary direct
_atom_sites_solution_secondary difmap
_audit_creation_method SHELXL-97
_cell_angle_alpha 90.00
_cell_angle_beta 96.0200(10)
_cell_angle_gamma 90.00
_cell_formula_units_Z 2
_cell_length_a 13.3764(8)
_cell_length_b 12.4181(8)
_cell_length_c 12.6910(8)
_cell_measurement_reflns_used 5158
_cell_measurement_temperature 293(2)
_cell_measurement_theta_max 26.5575
_cell_measurement_theta_min 2.3005
_cell_volume 2096.5(2)
_computing_cell_refinement 'SMART (Brucker, 1999)'
_computing_data_collection 'SMART (Brucker, 1999)'
_computing_data_reduction 'SAINT-plus (bruker, 1999)'
_computing_molecular_graphics 'Ortep-3 for windows(Farrugia, 1997)'
_computing_publication_material 'SHELXL97 (Sheldrick, 1997)'
_computing_structure_refinement 'SHELXL97 (Sheldrick, 1997)'
_computing_structure_solution 'SHELXL97 (Sheldrick, 1997)'
_diffrn_ambient_temperature 293(2)
_diffrn_measured_fraction_theta_full 0.998
_diffrn_measured_fraction_theta_max 0.998
_diffrn_measurement_device_type 'Bruker SMART 1000 CCD dffractometer'
_diffrn_radiation_monochromator graphite
_diffrn_radiation_source 'fine-focus sealed tube'
_diffrn_radiation_type MoK\a
_diffrn_radiation_wavelength 0.71073
_diffrn_reflns_av_R_equivalents 0.0343
_diffrn_reflns_av_sigmaI/netI 0.0325
_diffrn_reflns_limit_h_max 17
_diffrn_reflns_limit_h_min -17
_diffrn_reflns_limit_k_max 16
_diffrn_reflns_limit_k_min -16
_diffrn_reflns_limit_l_max 16
_diffrn_reflns_limit_l_min -16
_diffrn_reflns_number 21182
_diffrn_reflns_theta_full 28.35
_diffrn_reflns_theta_max 28.35
_diffrn_reflns_theta_min 1.53
_exptl_absorpt_coefficient_mu 0.570
_exptl_absorpt_correction_T_max 0.9414
_exptl_absorpt_correction_T_min 0.8030
_exptl_absorpt_correction_type multi-scan
_exptl_absorpt_process_details 'SADABS (Sheldrick, 1996)'
_exptl_crystal_colour black
_exptl_crystal_density_diffrn 1.541
_exptl_crystal_density_method 'not measured'
_exptl_crystal_description plate
_exptl_crystal_F_000 1000
_exptl_crystal_size_max 0.302
_exptl_crystal_size_mid 0.295
_exptl_crystal_size_min 0.106
_refine_diff_density_max 0.717
_refine_diff_density_min -0.342
_refine_diff_density_rms 0.073
_refine_ls_extinction_coef none
_refine_ls_extinction_method none
_refine_ls_goodness_of_fit_ref 1.051
_refine_ls_hydrogen_treatment mixed
_refine_ls_matrix_type full
_refine_ls_number_parameters 293
_refine_ls_number_reflns 5238
_refine_ls_number_restraints 2
_refine_ls_restrained_S_all 1.051
_refine_ls_R_factor_all 0.0838
_refine_ls_R_factor_gt 0.0464
_refine_ls_shift/su_max 0.001
_refine_ls_shift/su_mean 0.000
_refine_ls_structure_factor_coef Fsqd
_refine_ls_weighting_details 'calc w=1/[\s^2^(Fo^2^)+(0.0606P)^2^+2.0280P] where P=(Fo^2^+2Fc^2^)/3'
_refine_ls_weighting_scheme calc
_refine_ls_wR_factor_gt 0.1165
_refine_ls_wR_factor_ref 0.1450
_reflns_number_gt 3514
_reflns_number_total 5238
_reflns_threshold_expression >2sigma(I)
_cod_data_source_file ic702286h-file002.cif
_cod_data_source_block MC1
_cod_original_sg_symbol_H-M 'P 21/c'
_cod_database_code 4304720

loop_
_symmetry_equiv_pos_as_xyz
'x, y, z'
'-x, y+1/2, -z+1/2'
'-x, -y, -z'
'x, -y-1/2, z-1/2'

loop_
_atom_site_label
_atom_site_type_symbol
_atom_site_fract_x
_atom_site_fract_y
_atom_site_fract_z
_atom_site_U_iso_or_equiv
_atom_site_adp_type
_atom_site_occupancy
_atom_site_symmetry_multiplicity
_atom_site_calc_flag
_atom_site_refinement_flags
_atom_site_disorder_assembly
_atom_site_disorder_group
V1 V -0.49843(4) 0.33624(4) 0.52863(3) 0.03502(15) Uani 1 1 d D . .
P1 P 0.0000 0.5000 0.5000 0.0448(3) Uani 1 2 d S . .
F1 F -0.11178(16) 0.5178(2) 0.44609(18) 0.0793(7) Uani 1 1 d . . .
F2 F 0.03903(19) 0.4982(2) 0.38735(17) 0.0915(8) Uani 1 1 d . . .
F3 F 0.0180(2) 0.62518(19) 0.5052(3) 0.0981(8) Uani 1 1 d . . .
O1 O -0.49189(16) 0.20699(17) 0.53548(15) 0.0461(5) Uani 1 1 d . . .
O2 O -0.63504(14) 0.34668(15) 0.49742(14) 0.0389(4) Uani 1 1 d . . .
O3 O -0.47216(15) 0.37186(17) 0.66817(14) 0.0433(5) Uani 1 1 d . . .
O4 O -0.5000 0.5000 0.5000 0.0280(5) Uani 1 2 d SD . .
HO4 H -0.560(3) 0.494(2) 0.464(5) 0.07(2) Uiso 0.50 1 d PD . .
O5 O -0.7982(2) -0.2031(3) 0.3024(3) 0.0888(9) Uani 1 1 d . . .
N1 N -0.49009(17) 0.33189(17) 0.36743(16) 0.0344(5) Uani 1 1 d . . .
N2 N -0.34626(18) 0.36374(19) 0.51669(17) 0.0378(5) Uani 1 1 d . . .
C1 C -0.6923(2) 0.2872(2) 0.4273(2) 0.0342(6) Uani 1 1 d . . .
C2 C -0.7900(2) 0.2609(2) 0.4459(2) 0.0435(7) Uani 1 1 d . . .
H2 H -0.8148 0.2829 0.5082 0.052 Uiso 1 1 calc R . .
C3 C -0.8499(2) 0.2022(3) 0.3721(3) 0.0523(8) Uani 1 1 d . . .
H3 H -0.9148 0.1840 0.3855 0.063 Uiso 1 1 calc R . .
C4 C -0.8151(3) 0.1696(3) 0.2779(3) 0.0552(8) Uani 1 1 d . . .
H4 H -0.8558 0.1288 0.2292 0.066 Uiso 1 1 calc R . .
C5 C -0.7203(2) 0.1979(3) 0.2572(2) 0.0481(7) Uani 1 1 d . . .
H5 H -0.6978 0.1780 0.1931 0.058 Uiso 1 1 calc R . .
C6 C -0.6564(2) 0.2566(2) 0.3310(2) 0.0366(6) Uani 1 1 d . . .
C7 C -0.5608(2) 0.2933(2) 0.3025(2) 0.0378(6) Uani 1 1 d . . .
H7 H -0.552(2) 0.294(2) 0.232(3) 0.045 Uiso 1 1 d . . .
C8 C -0.3960(2) 0.3703(3) 0.3306(2) 0.0436(7) Uani 1 1 d . . .
H8A H -0.3966 0.4481 0.3240 0.052 Uiso 1 1 calc R . .
H8B H -0.3866 0.3392 0.2623 0.052 Uiso 1 1 calc R . .
C9 C -0.3130(2) 0.3347(3) 0.4133(2) 0.0465(7) Uani 1 1 d . . .
H9A H -0.3025 0.2576 0.4091 0.056 Uiso 1 1 calc R . .
H9B H -0.2506 0.3710 0.4031 0.056 Uiso 1 1 calc R . .
C10 C -0.2852(2) 0.4118(2) 0.5861(2) 0.0411(6) Uani 1 1 d . . .
H10 H -0.219(2) 0.425(3) 0.572(2) 0.049 Uiso 1 1 d . . .
C11 C -0.3081(2) 0.4476(2) 0.6893(2) 0.0374(6) Uani 1 1 d . . .
C12 C -0.2348(2) 0.5031(3) 0.7543(2) 0.0470(7) Uani 1 1 d . . .
H12 H -0.1729 0.5174 0.7301 0.056 Uiso 1 1 calc R . .
C13 C -0.2528(3) 0.5369(3) 0.8539(2) 0.0527(8) Uani 1 1 d . . .
H13 H -0.2037 0.5744 0.8963 0.063 Uiso 1 1 calc R . .
C14 C -0.3442(3) 0.5149(3) 0.8905(2) 0.0504(8) Uani 1 1 d . . .
H14 H -0.3560 0.5375 0.9580 0.061 Uiso 1 1 calc R . .
C15 C -0.4185(2) 0.4598(2) 0.8283(2) 0.0422(6) Uani 1 1 d . . .
H15 H -0.4797 0.4451 0.8539 0.051 Uiso 1 1 calc R . .
C16 C -0.4008(2) 0.4266(2) 0.7272(2) 0.0351(6) Uani 1 1 d . . .
C17 C -0.7887(4) -0.1219(4) 0.3779(4) 0.0910(14) Uani 1 1 d . . .
H17A H -0.7782 -0.0529 0.3450 0.109 Uiso 1 1 calc R . .
H17B H -0.7323 -0.1361 0.4306 0.109 Uiso 1 1 calc R . .
C18 C -0.8841(5) -0.1218(5) 0.4273(5) 0.119(2) Uani 1 1 d . . .
H18A H -0.8810 -0.1720 0.4862 0.143 Uiso 1 1 calc R . .
H18B H -0.8990 -0.0505 0.4527 0.143 Uiso 1 1 calc R . .
C19 C -0.9604(4) -0.1558(5) 0.3411(4) 0.0985(16) Uani 1 1 d . . .
H19A H -0.9904 -0.0941 0.3030 0.118 Uiso 1 1 calc R . .
H19B H -1.0130 -0.1980 0.3684 0.118 Uiso 1 1 calc R . .
C20 C -0.9009(3) -0.2228(4) 0.2714(4) 0.0837(13) Uani 1 1 d . . .
H20A H -0.9159 -0.2986 0.2795 0.100 Uiso 1 1 calc R . .
H20B H -0.9176 -0.2032 0.1977 0.100 Uiso 1 1 calc R . .

loop_
_atom_site_aniso_label
_atom_site_aniso_U_11
_atom_site_aniso_U_22
_atom_site_aniso_U_33
_atom_site_aniso_U_23
_atom_site_aniso_U_13
_atom_site_aniso_U_12
V1 0.0445(3) 0.0369(3) 0.0249(2) -0.00138(18) 0.00966(17) -0.0075(2)
P1 0.0428(6) 0.0469(6) 0.0462(6) 0.0008(5) 0.0112(5) -0.0047(5)
F1 0.0516(12) 0.1044(19) 0.0806(15) 0.0181(14) 0.0004(11) -0.0036(12)
F2 0.0770(16) 0.147(3) 0.0545(12) -0.0072(14) 0.0259(11) -0.0202(15)
F3 0.110(2) 0.0499(13) 0.133(2) -0.0018(15) 0.0070(17) -0.0141(13)
O1 0.0615(13) 0.0391(11) 0.0393(11) -0.0001(8) 0.0127(10) -0.0090(9)
O2 0.0446(11) 0.0436(11) 0.0298(9) -0.0074(8) 0.0106(8) -0.0059(9)
O3 0.0502(12) 0.0541(12) 0.0269(9) -0.0025(8) 0.0100(8) -0.0166(10)
O4 0.0352(14) 0.0206(11) 0.0300(12) -0.0035(9) 0.0127(11) -0.0041(9)
O5 0.074(2) 0.111(3) 0.079(2) -0.0088(18) 0.0016(16) 0.0003(18)
N1 0.0462(13) 0.0309(11) 0.0277(10) -0.0005(9) 0.0115(9) 0.0004(10)
N2 0.0428(13) 0.0390(13) 0.0329(11) -0.0004(9) 0.0096(10) -0.0004(10)
C1 0.0434(15) 0.0293(13) 0.0296(12) -0.0002(10) 0.0027(11) 0.0005(11)
C2 0.0454(16) 0.0474(17) 0.0381(15) 0.0020(12) 0.0064(12) 0.0008(13)
C3 0.0444(17) 0.058(2) 0.0530(19) 0.0006(15) -0.0019(14) -0.0069(15)
C4 0.056(2) 0.056(2) 0.0499(18) -0.0069(15) -0.0125(15) -0.0033(16)
C5 0.0577(19) 0.0481(17) 0.0367(15) -0.0082(13) -0.0032(13) 0.0067(14)
C6 0.0469(16) 0.0307(13) 0.0316(13) -0.0014(10) 0.0017(11) 0.0050(11)
C7 0.0556(17) 0.0331(14) 0.0257(12) -0.0022(10) 0.0087(12) 0.0091(12)
C8 0.0532(17) 0.0483(17) 0.0319(14) -0.0025(12) 0.0172(12) -0.0047(14)
C9 0.0448(16) 0.0549(18) 0.0426(15) -0.0101(14) 0.0172(13) -0.0028(14)
C10 0.0412(15) 0.0420(16) 0.0409(15) 0.0022(12) 0.0077(12) -0.0007(13)
C11 0.0445(16) 0.0321(14) 0.0348(13) 0.0012(11) 0.0004(11) 0.0019(11)
C12 0.0425(16) 0.0485(17) 0.0485(16) -0.0004(13) -0.0026(13) -0.0021(13)
C13 0.059(2) 0.0497(18) 0.0463(17) -0.0093(14) -0.0112(15) -0.0013(15)
C14 0.067(2) 0.0500(19) 0.0326(14) -0.0057(13) -0.0022(14) 0.0051(15)
C15 0.0539(18) 0.0425(15) 0.0301(13) 0.0017(11) 0.0041(12) 0.0012(13)
C16 0.0472(15) 0.0307(13) 0.0267(12) 0.0025(10) 0.0005(11) -0.0022(11)
C17 0.087(3) 0.074(3) 0.111(4) -0.005(3) 0.006(3) -0.005(3)
C18 0.113(5) 0.129(5) 0.119(5) -0.048(4) 0.032(4) -0.024(4)
C19 0.073(3) 0.119(4) 0.102(4) 0.014(3) 0.005(3) 0.016(3)
C20 0.078(3) 0.096(3) 0.073(3) 0.006(2) -0.008(2) -0.002(3)

loop_
_atom_type_symbol
_atom_type_description
_atom_type_scat_dispersion_real
_atom_type_scat_dispersion_imag
_atom_type_scat_source
C C 0.0033 0.0016 'International Tables Vol C Tables 4.2.6.8 and 6.1.1.4'
H H 0.0000 0.0000 'International Tables Vol C Tables 4.2.6.8 and 6.1.1.4'
N N 0.0061 0.0033 'International Tables Vol C Tables 4.2.6.8 and 6.1.1.4'
O O 0.0106 0.0060 'International Tables Vol C Tables 4.2.6.8 and 6.1.1.4'
P P 0.1023 0.0942 'International Tables Vol C Tables 4.2.6.8 and 6.1.1.4'
V V 0.3005 0.5294 'International Tables Vol C Tables 4.2.6.8 and 6.1.1.4'
F F 0.0171 0.0103 'International Tables Vol C Tables 4.2.6.8 and 6.1.1.4'

loop_
_geom_angle_atom_site_label_1
_geom_angle_atom_site_label_2
_geom_angle_atom_site_label_3
_geom_angle
_geom_angle_site_symmetry_1
_geom_angle_site_symmetry_3
_geom_angle_publ_flag
O1 V1 O3 100.70(10) . . ?
O1 V1 O2 97.44(10) . . ?
O3 V1 O2 106.20(9) . . ?
O1 V1 N1 91.10(9) . . ?
O3 V1 N1 160.97(9) . . ?
O2 V1 N1 86.78(9) . . ?
O1 V1 O4 172.28(7) . . ?
O3 V1 O4 85.95(7) . . ?
O2 V1 O4 84.31(6) . . ?
N1 V1 O4 81.48(6) . . ?
O1 V1 N2 96.85(10) . . ?
O3 V1 N2 86.60(9) . . ?
O2 V1 N2 158.63(9) . . ?
N1 V1 N2 77.13(9) . . ?
O4 V1 N2 79.51(7) . . ?
F2 P1 F2 180.000(1) . 3_566 ?
F2 P1 F3 90.69(16) . 3_566 ?
F2 P1 F3 89.31(16) 3_566 3_566 ?
F2 P1 F3 89.31(16) . . ?
F2 P1 F3 90.69(16) 3_566 . ?
F3 P1 F3 180.0 3_566 . ?
F2 P1 F1 90.14(13) . 3_566 ?
F2 P1 F1 89.86(13) 3_566 3_566 ?
F3 P1 F1 90.78(14) 3_566 3_566 ?
F3 P1 F1 89.22(14) . 3_566 ?
F2 P1 F1 89.86(13) . . ?
F2 P1 F1 90.14(13) 3_566 . ?
F3 P1 F1 89.22(14) 3_566 . ?
F3 P1 F1 90.78(14) . . ?
F1 P1 F1 180.0 3_566 . ?
C1 O2 V1 126.44(17) . . ?
C16 O3 V1 136.19(17) . . ?
V1 O4 V1 180.0 . 3_466 ?
C17 O5 C20 109.5(4) . . ?
C7 N1 C8 121.1(2) . . ?
C7 N1 V1 122.38(18) . . ?
C8 N1 V1 116.41(17) . . ?
C10 N2 C9 119.7(2) . . ?
C10 N2 V1 125.6(2) . . ?
C9 N2 V1 114.36(18) . . ?
O2 C1 C2 120.0(2) . . ?
O2 C1 C6 120.2(2) . . ?
C2 C1 C6 119.7(2) . . ?
C3 C2 C1 119.9(3) . . ?
C2 C3 C4 121.1(3) . . ?
C5 C4 C3 119.5(3) . . ?
C4 C5 C6 121.2(3) . . ?
C5 C6 C1 118.6(3) . . ?
C5 C6 C7 119.4(3) . . ?
C1 C6 C7 121.7(2) . . ?
N1 C7 C6 124.9(2) . . ?
N1 C8 C9 106.0(2) . . ?
N2 C9 C8 106.2(2) . . ?
N2 C10 C11 125.7(3) . . ?
C12 C11 C16 118.8(3) . . ?
C12 C11 C10 119.0(3) . . ?
C16 C11 C10 122.2(3) . . ?
C13 C12 C11 120.9(3) . . ?
C12 C13 C14 119.8(3) . . ?
C13 C14 C15 121.0(3) . . ?
C14 C15 C16 119.4(3) . . ?
O3 C16 C15 119.1(3) . . ?
O3 C16 C11 120.6(2) . . ?
C15 C16 C11 120.3(3) . . ?
O5 C17 C18 105.8(4) . . ?
C19 C18 C17 104.2(5) . . ?
C18 C19 C20 103.1(4) . . ?
O5 C20 C19 107.5(4) . . ?

loop_
_geom_bond_atom_site_label_1
_geom_bond_atom_site_label_2
_geom_bond_distance
_geom_bond_site_symmetry_2
_geom_bond_publ_flag
V1 O1 1.609(2) . ?
V1 O3 1.8233(18) . ?
V1 O2 1.833(2) . ?
V1 N1 2.061(2) . ?
V1 O4 2.0655(5) . ?
V1 N2 2.085(2) . ?
P1 F2 1.573(2) . ?
P1 F2 1.573(2) 3_566 ?
P1 F3 1.573(2) 3_566 ?
P1 F3 1.573(2) . ?
P1 F1 1.593(2) 3_566 ?
P1 F1 1.593(2) . ?
O2 C1 1.335(3) . ?
O3 C16 1.336(3) . ?
O4 V1 2.0655(5) 3_466 ?
O5 C17 1.388(6) . ?
O5 C20 1.410(5) . ?
N1 C7 1.281(4) . ?
N1 C8 1.468(3) . ?
N2 C10 1.284(4) . ?
N2 C9 1.473(3) . ?
C1 C2 1.391(4) . ?
C1 C6 1.411(4) . ?
C2 C3 1.376(4) . ?
C3 C4 1.388(5) . ?
C4 C5 1.367(5) . ?
C5 C6 1.405(4) . ?
C6 C7 1.439(4) . ?
C8 C9 1.511(4) . ?
C10 C11 1.446(4) . ?
C11 C12 1.396(4) . ?
C11 C16 1.400(4) . ?
C12 C13 1.377(4) . ?
C13 C14 1.379(5) . ?
C14 C15 1.384(4) . ?
C15 C16 1.392(4) . ?
C17 C18 1.480(7) . ?
C18 C19 1.478(7) . ?
C19 C20 1.502(7) . ?

loop_
_geom_torsion_atom_site_label_1
_geom_torsion_atom_site_label_2
_geom_torsion_atom_site_label_3
_geom_torsion_atom_site_label_4
_geom_torsion
_geom_torsion_site_symmetry_1
_geom_torsion_site_symmetry_2
_geom_torsion_site_symmetry_3
_geom_torsion_site_symmetry_4
_geom_torsion_publ_flag
O1 V1 O2 C1 -44.5(2) . . . . ?
O3 V1 O2 C1 -148.0(2) . . . . ?
N1 V1 O2 C1 46.2(2) . . . . ?
O4 V1 O2 C1 127.9(2) . . . . ?
N2 V1 O2 C1 87.1(3) . . . . ?
O1 V1 O3 C16 117.2(3) . . . . ?
O2 V1 O3 C16 -141.7(3) . . . . ?
N1 V1 O3 C16 -10.2(5) . . . . ?
O4 V1 O3 C16 -58.8(3) . . . . ?
N2 V1 O3 C16 20.9(3) . . . . ?
O1 V1 O4 V1 -70(55) . . . 3_466 ?
O3 V1 O4 V1 80(55) . . . 3_466 ?
O2 V1 O4 V1 -173(55) . . . 3_466 ?
N1 V1 O4 V1 -86(55) . . . 3_466 ?
N2 V1 O4 V1 -7(55) . . . 3_466 ?
O1 V1 N1 C7 68.0(2) . . . . ?
O3 V1 N1 C7 -163.3(3) . . . . ?
O2 V1 N1 C7 -29.4(2) . . . . ?
O4 V1 N1 C7 -114.1(2) . . . . ?
N2 V1 N1 C7 164.8(2) . . . . ?
O1 V1 N1 C8 -108.8(2) . . . . ?
O3 V1 N1 C8 19.8(4) . . . . ?
O2 V1 N1 C8 153.8(2) . . . . ?
O4 V1 N1 C8 69.05(19) . . . . ?
N2 V1 N1 C8 -12.06(19) . . . . ?
O1 V1 N2 C10 -114.1(2) . . . . ?
O3 V1 N2 C10 -13.7(2) . . . . ?
O2 V1 N2 C10 114.2(3) . . . . ?
N1 V1 N2 C10 156.3(3) . . . . ?
O4 V1 N2 C10 72.8(2) . . . . ?
O1 V1 N2 C9 73.0(2) . . . . ?
O3 V1 N2 C9 173.3(2) . . . . ?
O2 V1 N2 C9 -58.7(3) . . . . ?
N1 V1 N2 C9 -16.61(19) . . . . ?
O4 V1 N2 C9 -100.16(20) . . . . ?
V1 O2 C1 C2 146.7(2) . . . . ?
V1 O2 C1 C6 -37.4(3) . . . . ?
O2 C1 C2 C3 178.1(3) . . . . ?
C6 C1 C2 C3 2.2(4) . . . . ?
C1 C2 C3 C4 -0.9(5) . . . . ?
C2 C3 C4 C5 -1.2(5) . . . . ?
C3 C4 C5 C6 2.0(5) . . . . ?
C4 C5 C6 C1 -0.7(4) . . . . ?
C4 C5 C6 C7 -174.4(3) . . . . ?
O2 C1 C6 C5 -177.3(2) . . . . ?
C2 C1 C6 C5 -1.4(4) . . . . ?
O2 C1 C6 C7 -3.8(4) . . . . ?
C2 C1 C6 C7 172.1(3) . . . . ?
C8 N1 C7 C6 -178.2(3) . . . . ?
V1 N1 C7 C6 5.1(4) . . . . ?
C5 C6 C7 N1 -168.3(3) . . . . ?
C1 C6 C7 N1 18.2(4) . . . . ?
C7 N1 C8 C9 -140.4(3) . . . . ?
V1 N1 C8 C9 36.5(3) . . . . ?
C10 N2 C9 C8 -133.1(3) . . . . ?
V1 N2 C9 C8 40.2(3) . . . . ?
N1 C8 C9 N2 -47.0(3) . . . . ?
C9 N2 C10 C11 178.2(3) . . . . ?
V1 N2 C10 C11 5.6(4) . . . . ?
N2 C10 C11 C12 -177.2(3) . . . . ?
N2 C10 C11 C16 4.2(5) . . . . ?
C16 C11 C12 C13 -0.1(4) . . . . ?
C10 C11 C12 C13 -178.8(3) . . . . ?
C11 C12 C13 C14 0.6(5) . . . . ?
C12 C13 C14 C15 -0.4(5) . . . . ?
C13 C14 C15 C16 -0.3(5) . . . . ?
V1 O3 C16 C15 164.2(2) . . . . ?
V1 O3 C16 C11 -17.6(4) . . . . ?
C14 C15 C16 O3 178.9(3) . . . . ?
C14 C15 C16 C11 0.8(4) . . . . ?
C12 C11 C16 O3 -178.7(3) . . . . ?
C10 C11 C16 O3 -0.1(4) . . . . ?
C12 C11 C16 C15 -0.6(4) . . . . ?
C10 C11 C16 C15 178.1(3) . . . . ?
C20 O5 C17 C18 23.5(6) . . . . ?
O5 C17 C18 C19 -31.9(6) . . . . ?
C17 C18 C19 C20 27.2(6) . . . . ?
C17 O5 C20 C19 -5.9(5) . . . . ?
C18 C19 C20 O5 -13.9(6) . . . . ?
